data_2229046
loop_
_publ_author_name
'Jasinski, Jerry P.'
'Butcher, Ray J.'
'Siddegowda, M. S.'
'Yathirajan, H. S.'
'Hakim Al-arique, Q. N. M.'

_publ_section_title
;
 Lomefloxacinium picrate
;
_journal_coeditor_code FL2332
_journal_issue 2
_journal_name_full 'Acta Crystallographica Section E'
_journal_page_first o483
_journal_page_last o484
_journal_paper_doi 10.1107/S1600536811002534
_journal_volume 67
_journal_year 2011
_chemical_formula_iupac 'C17 H20 F2 N3 O3 +, C6 H2 N3 O7 -'
_chemical_formula_moiety 'C17 H20 F2 N3 O3 +, C6 H2 N3 O7 -'
_chemical_formula_sum 'C23 H22 F2 N6 O10'
_chemical_formula_weight 580.47
_chemical_name_systematic
;
(<i>RS</i>)-4-(3-carboxy-1-ethyl-6,8-difluoro-4-oxo-1,4-dihydroquinolin-7-yl)-
2-methylpiperazin-1-ium 2,4,6-trinitrophenolate
;
_space_group_IT_number 2
_symmetry_cell_setting triclinic
_symmetry_space_group_name_Hall '-P 1'
_symmetry_space_group_name_H-M 'P -1'
_atom_sites_solution_hydrogens geom
_atom_sites_solution_primary direct
_atom_sites_solution_secondary difmap
_cell_angle_alpha 92.969(3)
_cell_angle_beta 115.555(3)
_cell_angle_gamma 109.852(3)
_cell_formula_units_Z 2
_cell_length_a 10.9314(4)
_cell_length_b 11.6748(4)
_cell_length_c 12.0530(4)
_cell_measurement_reflns_used 6216
_cell_measurement_temperature 123(2)
_cell_measurement_theta_max 73.8423
_cell_measurement_theta_min 4.6748
_cell_volume 1269.14(9)
_computing_cell_refinement '<i>CrysAlis PRO</i> (Oxford Diffraction, 2007)'
_computing_data_collection '<i>CrysAlis PRO</i> (Oxford Diffraction, 2007)'
_computing_data_reduction '<i>CrysAlis RED</i> (Oxford Diffraction, 2007)'
_computing_molecular_graphics '<i>SHELXTL</i> (Sheldrick, 2008)'
_computing_publication_material '<i>SHELXTL</i> (Sheldrick, 2008)'
_computing_structure_refinement '<i>SHELXL97</i> (Sheldrick, 2008)'
_computing_structure_solution '<i>SHELXS97</i> (Sheldrick, 2008)'
_diffrn_ambient_temperature 123(2)
_diffrn_detector_area_resol_mean 10.5081
_diffrn_measured_fraction_theta_full 0.999
_diffrn_measured_fraction_theta_max 0.971
_diffrn_measurement_device_type 'Oxford Diffraction Xcalibur Ruby Gemini'
_diffrn_measurement_method \w
_diffrn_radiation_monochromator graphite
_diffrn_radiation_source 'Enhance (Cu) X-ray Source'
_diffrn_radiation_type CuK\a
_diffrn_radiation_wavelength 1.54178
_diffrn_reflns_av_R_equivalents 0.0175
_diffrn_reflns_av_sigmaI/netI 0.0151
_diffrn_reflns_limit_h_max 13
_diffrn_reflns_limit_h_min -13
_diffrn_reflns_limit_k_max 14
_diffrn_reflns_limit_k_min -14
_diffrn_reflns_limit_l_max 11
_diffrn_reflns_limit_l_min -15
_diffrn_reflns_number 8890
_diffrn_reflns_theta_full 67.50
_diffrn_reflns_theta_max 74.00
_diffrn_reflns_theta_min 4.68
_exptl_absorpt_coefficient_mu 1.128
_exptl_absorpt_correction_T_max 1.00000
_exptl_absorpt_correction_T_min 0.83782
_exptl_absorpt_correction_type multi-scan
_exptl_absorpt_process_details
;
(CrysAlis RED; Oxford Diffraction, 2007)
;
_exptl_crystal_colour 'pale yellow'
_exptl_crystal_density_diffrn 1.519
_exptl_crystal_density_method 'not measured'
_exptl_crystal_description prism
_exptl_crystal_F_000 600
_exptl_crystal_size_max 0.44
_exptl_crystal_size_mid 0.33
_exptl_crystal_size_min 0.19
_refine_diff_density_max 0.539
_refine_diff_density_min -0.588
_refine_ls_extinction_method none
_refine_ls_goodness_of_fit_ref 1.055
_refine_ls_hydrogen_treatment constr
_refine_ls_matrix_type full
_refine_ls_number_parameters 373
_refine_ls_number_reflns 5002
_refine_ls_number_restraints 0
_refine_ls_restrained_S_all 1.057
_refine_ls_R_factor_all 0.0728
_refine_ls_R_factor_gt 0.0677
_refine_ls_shift/su_max 0.011
_refine_ls_shift/su_mean 0.000
_refine_ls_structure_factor_coef Fsqd
_refine_ls_weighting_details 'calc w=1/[\s^2^(Fo^2^)+(0.0848P)^2^+0.7775P] where P=(Fo^2^+2Fc^2^)/3'
_refine_ls_weighting_scheme calc
_refine_ls_wR_factor_gt 0.1931
_refine_ls_wR_factor_ref 0.1975
_reflns_number_gt 4423
_reflns_number_total 5002
_reflns_threshold_expression I>2\s(I)
_cod_data_source_file fl2332.cif
_cod_data_source_block I
_cod_original_cell_volume 1269.14(8)
_cod_database_code 2229046
_cod_database_fobs_code 2229046

loop_
_symmetry_equiv_pos_as_xyz
'x, y, z'
'-x, -y, -z'

loop_
_atom_site_type_symbol
_atom_site_label
_atom_site_fract_x
_atom_site_fract_y
_atom_site_fract_z
_atom_site_U_iso_or_equiv
_atom_site_adp_type
_atom_site_calc_flag
_atom_site_refinement_flags
_atom_site_occupancy
_atom_site_disorder_assembly
_atom_site_disorder_group
F F1 0.6041(2) 0.51552(14) 0.14890(17) 0.0702(5) Uani d . 1 . .
F F2 0.5633(2) 0.21345(13) 0.38653(13) 0.0626(5) Uani d . 1 . .
O O1 0.1693(3) -0.2597(2) -0.1643(2) 0.0873(8) Uani d . 1 . .
O O2 0.1665(3) -0.1195(2) -0.2795(2) 0.0762(7) Uani d . 1 . .
H H2 0.1948 -0.0413 -0.2670 0.114 Uiso calc R 1 . .
O O3 0.3100(2) 0.1106(2) -0.17445(17) 0.0677(6) Uani d . 1 . .
N N1 0.4330(2) 0.01780(17) 0.16877(19) 0.0436(5) Uani d . 1 . .
N N2 0.6695(3) 0.46292(19) 0.3820(2) 0.0533(6) Uani d . 1 . .
N N3 0.8631(2) 0.67661(19) 0.58301(19) 0.0496(5) Uani d . 1 . .
H H3A 0.9470 0.7498 0.6208 0.060 Uiso calc R 1 . .
H H3B 0.8207 0.6649 0.6352 0.060 Uiso calc R 1 . .
C C1 0.3493(3) -0.0691(2) 0.0590(2) 0.0482(6) Uani d . 1 . .
H H1A 0.3202 -0.1545 0.0631 0.058 Uiso calc R 1 . .
C C2 0.3035(3) -0.0441(2) -0.0569(2) 0.0495(6) Uani d . 1 . .
C C3 0.3465(3) 0.0821(3) -0.0690(2) 0.0485(6) Uani d . 1 . .
C C4 0.4355(2) 0.1778(2) 0.0492(2) 0.0418(5) Uani d . 1 . .
C C5 0.4789(3) 0.3043(2) 0.0451(2) 0.0478(6) Uani d . 1 . .
H H5A 0.4542 0.3271 -0.0338 0.057 Uiso calc R 1 . .
C C6 0.5558(3) 0.3938(2) 0.1536(2) 0.0484(6) Uani d . 1 . .
C C7 0.5904(3) 0.3680(2) 0.2737(2) 0.0435(5) Uani d . 1 . .
C C8 0.5437(3) 0.2414(2) 0.2746(2) 0.0430(5) Uani d . 1 . .
C C9 0.4727(2) 0.1443(2) 0.1660(2) 0.0391(5) Uani d . 1 . .
C C10 0.6250(3) 0.5649(3) 0.3947(3) 0.0626(8) Uani d . 1 . .
H H10A 0.5717 0.5482 0.4448 0.075 Uiso calc R 1 . .
H H10B 0.5562 0.5690 0.3098 0.075 Uiso calc R 1 . .
C C11 0.7563(3) 0.6884(2) 0.4582(3) 0.0592(7) Uani d . 1 . .
H H11A 0.8060 0.7051 0.4044 0.071 Uiso calc R 1 . .
C C12 0.7179(5) 0.7965(3) 0.4768(4) 0.0860(12) Uani d . 1 . .
H H12A 0.8083 0.8737 0.5171 0.129 Uiso calc R 1 . .
H H12B 0.6708 0.7830 0.5309 0.129 Uiso calc R 1 . .
H H12C 0.6495 0.8038 0.3946 0.129 Uiso calc R 1 . .
C C13 0.9051(3) 0.5702(3) 0.5682(3) 0.0572(7) Uani d . 1 . .
H H13A 0.9588 0.5861 0.5184 0.069 Uiso calc R 1 . .
H H13B 0.9723 0.5637 0.6526 0.069 Uiso calc R 1 . .
C C14 0.7718(3) 0.4506(2) 0.5035(3) 0.0604(8) Uani d . 1 . .
H H14A 0.8010 0.3818 0.4899 0.072 Uiso calc R 1 . .
H H14B 0.7229 0.4303 0.5567 0.072 Uiso calc R 1 . .
C C15 0.4738(3) -0.0307(2) 0.2860(3) 0.0547(6) Uani d . 1 . .
H H15A 0.5682 0.0326 0.3549 0.066 Uiso calc R 1 . .
H H15B 0.4897 -0.1073 0.2707 0.066 Uiso calc R 1 . .
C C16 0.3574(4) -0.0604(3) 0.3270(3) 0.0721(9) Uani d . 1 . .
H H16A 0.3826 -0.1023 0.3970 0.108 Uiso calc R 1 . .
H H16B 0.2612 -0.1157 0.2559 0.108 Uiso calc R 1 . .
H H16C 0.3522 0.0173 0.3550 0.108 Uiso calc R 1 . .
C C17 0.2083(3) -0.1516(3) -0.1695(3) 0.0635(8) Uani d . 1 . .
O O1B 0.7431(2) 0.60714(18) 0.73716(18) 0.0620(5) Uani d . 1 A .
O O2B 0.9064(3) 0.8637(2) 0.7905(2) 0.0755(7) Uani d . 1 . .
O O3B 0.8490(2) 0.94720(17) 0.9138(2) 0.0563(5) Uani d . 1 . .
O O4B 1.0085(4) 0.8183(3) 1.3141(2) 0.0968(9) Uani d . 1 . .
O O5B 0.9630(4) 0.6231(3) 1.3095(2) 0.0926(8) Uani d . 1 . .
O O6A 0.6327(5) 0.3366(3) 0.8566(5) 0.1035(10) Uani d PD 0.762(4) A 1
O O7A 0.7909(5) 0.3882(3) 0.7890(4) 0.1035(10) Uani d PD 0.762(4) A 1
O O6B 0.6273(9) 0.3566(9) 0.7639(9) 0.1035(10) Uani d PD 0.238(4) A 2
O O7B 0.8257(10) 0.3560(9) 0.9080(10) 0.1035(10) Uani d PD 0.238(4) A 2
N N1B 0.8724(2) 0.86209(18) 0.8747(2) 0.0466(5) Uani d . 1 . .
N N2B 0.9639(3) 0.7109(3) 1.2577(3) 0.0683(7) Uani d . 1 . .
N N3B 0.7447(3) 0.4116(2) 0.8604(3) 0.0675(7) Uani d D 1 . .
C C1B 0.7998(3) 0.6332(2) 0.8548(2) 0.0476(6) Uani d . 1 . .
C C2B 0.8633(3) 0.7566(2) 0.9345(2) 0.0443(5) Uani d . 1 A .
C C3B 0.9121(3) 0.7818(2) 1.0621(2) 0.0482(6) Uani d . 1 . .
H H3BA 0.9482 0.8649 1.1084 0.058 Uiso calc R 1 A .
C C4B 0.9077(3) 0.6843(3) 1.1220(3) 0.0544(6) Uani d . 1 A .
C C5B 0.8520(3) 0.5620(3) 1.0552(3) 0.0593(7) Uani d . 1 . .
H H5BA 0.8492 0.4953 1.0972 0.071 Uiso calc R 1 A .
C C6B 0.8019(3) 0.5399(2) 0.9289(3) 0.0544(6) Uani d . 1 A .

loop_
_atom_site_aniso_label
_atom_site_aniso_U_11
_atom_site_aniso_U_22
_atom_site_aniso_U_33
_atom_site_aniso_U_12
_atom_site_aniso_U_13
_atom_site_aniso_U_23
F1 0.0779(11) 0.0377(8) 0.0661(10) 0.0129(8) 0.0173(9) 0.0181(7)
F2 0.0898(12) 0.0390(8) 0.0360(7) 0.0139(8) 0.0201(7) 0.0050(6)
O1 0.0778(16) 0.0513(13) 0.0785(16) 0.0096(11) 0.0083(12) -0.0238(11)
O2 0.0637(13) 0.0804(15) 0.0460(11) 0.0075(12) 0.0134(10) -0.0153(10)
O3 0.0677(13) 0.0764(14) 0.0347(9) 0.0175(11) 0.0137(9) 0.0042(9)
N1 0.0435(10) 0.0321(9) 0.0418(10) 0.0140(8) 0.0110(8) 0.0012(8)
N2 0.0547(12) 0.0340(10) 0.0436(11) 0.0187(9) 0.0010(9) -0.0036(8)
N3 0.0522(12) 0.0372(10) 0.0396(10) 0.0137(9) 0.0098(9) -0.0036(8)
C1 0.0421(12) 0.0350(11) 0.0525(14) 0.0124(10) 0.0141(11) -0.0045(10)
C2 0.0391(12) 0.0476(14) 0.0442(13) 0.0125(10) 0.0111(10) -0.0091(10)
C3 0.0392(12) 0.0571(15) 0.0373(12) 0.0158(11) 0.0123(10) -0.0010(10)
C4 0.0376(11) 0.0427(12) 0.0350(11) 0.0142(9) 0.0111(9) 0.0023(9)
C5 0.0461(13) 0.0479(13) 0.0395(12) 0.0169(11) 0.0133(10) 0.0124(10)
C6 0.0460(13) 0.0344(11) 0.0507(14) 0.0123(10) 0.0139(11) 0.0123(10)
C7 0.0384(11) 0.0345(11) 0.0399(12) 0.0117(9) 0.0069(9) 0.0007(9)
C8 0.0448(12) 0.0368(11) 0.0331(11) 0.0127(9) 0.0098(9) 0.0037(9)
C9 0.0371(11) 0.0337(11) 0.0377(11) 0.0129(9) 0.0120(9) 0.0033(9)
C10 0.0559(15) 0.0452(14) 0.0604(16) 0.0235(12) 0.0049(13) -0.0038(12)
C11 0.0684(17) 0.0419(13) 0.0485(14) 0.0221(13) 0.0131(13) 0.0025(11)
C12 0.109(3) 0.0548(18) 0.071(2) 0.046(2) 0.015(2) 0.0017(15)
C13 0.0565(15) 0.0496(14) 0.0442(13) 0.0240(12) 0.0056(11) -0.0034(11)
C14 0.0648(17) 0.0407(13) 0.0462(14) 0.0229(12) 0.0017(12) -0.0015(11)
C15 0.0656(16) 0.0363(12) 0.0500(14) 0.0222(12) 0.0160(12) 0.0106(10)
C16 0.082(2) 0.0591(17) 0.0626(18) 0.0180(16) 0.0319(17) 0.0185(14)
C17 0.0458(14) 0.0654(19) 0.0528(16) 0.0132(13) 0.0113(12) -0.0158(13)
O1B 0.0670(12) 0.0486(10) 0.0480(10) 0.0090(9) 0.0207(9) 0.0009(8)
O2B 0.128(2) 0.0528(12) 0.0654(13) 0.0362(13) 0.0615(14) 0.0211(10)
O3B 0.0553(10) 0.0428(9) 0.0721(12) 0.0245(8) 0.0280(9) 0.0123(8)
O4B 0.126(2) 0.100(2) 0.0534(13) 0.0370(18) 0.0404(15) 0.0133(13)
O5B 0.122(2) 0.119(2) 0.0731(15) 0.0732(19) 0.0545(16) 0.0567(16)
O6A 0.123(2) 0.0541(13) 0.137(3) 0.0198(13) 0.080(2) 0.0015(14)
O7A 0.123(2) 0.0541(13) 0.137(3) 0.0198(13) 0.080(2) 0.0015(14)
O6B 0.123(2) 0.0541(13) 0.137(3) 0.0198(13) 0.080(2) 0.0015(14)
O7B 0.123(2) 0.0541(13) 0.137(3) 0.0198(13) 0.080(2) 0.0015(14)
N1B 0.0487(11) 0.0368(10) 0.0450(11) 0.0152(9) 0.0163(9) 0.0070(8)
N2B 0.0743(17) 0.087(2) 0.0550(14) 0.0398(15) 0.0343(13) 0.0262(14)
N3B 0.0766(17) 0.0369(12) 0.0908(19) 0.0209(12) 0.0430(15) 0.0145(12)
C1B 0.0467(13) 0.0384(12) 0.0545(14) 0.0144(10) 0.0239(11) 0.0086(10)
C2B 0.0450(12) 0.0389(12) 0.0475(13) 0.0167(10) 0.0208(10) 0.0114(10)
C3B 0.0479(13) 0.0458(13) 0.0495(13) 0.0180(11) 0.0229(11) 0.0088(10)
C4B 0.0588(15) 0.0616(16) 0.0507(14) 0.0279(13) 0.0291(13) 0.0209(12)
C5B 0.0689(17) 0.0520(15) 0.0729(19) 0.0294(14) 0.0420(15) 0.0291(14)
C6B 0.0562(15) 0.0409(13) 0.0667(17) 0.0184(11) 0.0306(13) 0.0138(12)

loop_
_atom_type_symbol
_atom_type_description
_atom_type_scat_dispersion_real
_atom_type_scat_dispersion_imag
_atom_type_scat_source
C C 0.0181 0.0091 'International Tables Vol C Tables 4.2.6.8 and 6.1.1.4'
H H 0.0000 0.0000 'International Tables Vol C Tables 4.2.6.8 and 6.1.1.4'
N N 0.0311 0.0180 'International Tables Vol C Tables 4.2.6.8 and 6.1.1.4'
O O 0.0492 0.0322 'International Tables Vol C Tables 4.2.6.8 and 6.1.1.4'
F F 0.0727 0.0534 'International Tables Vol C Tables 4.2.6.8 and 6.1.1.4'

loop_
_geom_angle_atom_site_label_1
_geom_angle_atom_site_label_2
_geom_angle_atom_site_label_3
_geom_angle_site_symmetry_1
_geom_angle_site_symmetry_3
_geom_angle
_geom_angle_publ_flag
C17 O2 H2 . . 109.5 ?
C1 N1 C9 . . 119.0(2) ?
C1 N1 C15 . . 116.0(2) ?
C9 N1 C15 . . 125.02(19) ?
C7 N2 C10 . . 121.8(2) ?
C7 N2 C14 . . 122.7(2) ?
C10 N2 C14 . . 112.8(2) ?
C13 N3 C11 . . 112.07(19) ?
C13 N3 H3A . . 109.2 ?
C11 N3 H3A . . 109.2 ?
C13 N3 H3B . . 109.2 ?
C11 N3 H3B . . 109.2 ?
H3A N3 H3B . . 107.9 ?
N1 C1 C2 . . 124.9(2) ?
N1 C1 H1A . . 117.5 ?
C2 C1 H1A . . 117.5 ?
C1 C2 C3 . . 120.0(2) ?
C1 C2 C17 . . 118.2(3) ?
C3 C2 C17 . . 121.8(3) ?
O3 C3 C2 . . 122.7(2) ?
O3 C3 C4 . . 121.5(3) ?
C2 C3 C4 . . 115.8(2) ?
C5 C4 C9 . . 120.0(2) ?
C5 C4 C3 . . 119.2(2) ?
C9 C4 C3 . . 120.7(2) ?
C6 C5 C4 . . 119.9(2) ?
C6 C5 H5A . . 120.1 ?
C4 C5 H5A . . 120.1 ?
C5 C6 F1 . . 119.3(2) ?
C5 C6 C7 . . 123.6(2) ?
F1 C6 C7 . . 117.2(2) ?
N2 C7 C8 . . 123.3(2) ?
N2 C7 C6 . . 121.4(2) ?
C8 C7 C6 . . 115.2(2) ?
F2 C8 C7 . . 116.6(2) ?
F2 C8 C9 . . 119.6(2) ?
C7 C8 C9 . . 123.8(2) ?
N1 C9 C4 . . 119.3(2) ?
N1 C9 C8 . . 123.4(2) ?
C4 C9 C8 . . 117.2(2) ?
N2 C10 C11 . . 111.5(2) ?
N2 C10 H10A . . 109.3 ?
C11 C10 H10A . . 109.3 ?
N2 C10 H10B . . 109.3 ?
C11 C10 H10B . . 109.3 ?
H10A C10 H10B . . 108.0 ?
C12 C11 C10 . . 114.0(3) ?
C12 C11 N3 . . 110.5(2) ?
C10 C11 N3 . . 108.1(2) ?
C12 C11 H11A . . 108.0 ?
C10 C11 H11A . . 108.0 ?
N3 C11 H11A . . 108.0 ?
C11 C12 H12A . . 109.5 ?
C11 C12 H12B . . 109.5 ?
H12A C12 H12B . . 109.5 ?
C11 C12 H12C . . 109.5 ?
H12A C12 H12C . . 109.5 ?
H12B C12 H12C . . 109.5 ?
C14 C13 N3 . . 110.8(2) ?
C14 C13 H13A . . 109.5 ?
N3 C13 H13A . . 109.5 ?
C14 C13 H13B . . 109.5 ?
N3 C13 H13B . . 109.5 ?
H13A C13 H13B . . 108.1 ?
N2 C14 C13 . . 109.3(2) ?
N2 C14 H14A . . 109.8 ?
C13 C14 H14A . . 109.8 ?
N2 C14 H14B . . 109.8 ?
C13 C14 H14B . . 109.8 ?
H14A C14 H14B . . 108.3 ?
N1 C15 C16 . . 112.5(2) ?
N1 C15 H15A . . 109.1 ?
C16 C15 H15A . . 109.1 ?
N1 C15 H15B . . 109.1 ?
C16 C15 H15B . . 109.1 ?
H15A C15 H15B . . 107.8 ?
C15 C16 H16A . . 109.5 ?
C15 C16 H16B . . 109.5 ?
H16A C16 H16B . . 109.5 ?
C15 C16 H16C . . 109.5 ?
H16A C16 H16C . . 109.5 ?
H16B C16 H16C . . 109.5 ?
O1 C17 O2 . . 121.1(3) ?
O1 C17 C2 . . 124.3(3) ?
O2 C17 C2 . . 114.5(3) ?
O2B N1B O3B . . 122.9(2) ?
O2B N1B C2B . . 118.9(2) ?
O3B N1B C2B . . 118.1(2) ?
O4B N2B O5B . . 123.5(3) ?
O4B N2B C4B . . 118.7(3) ?
O5B N2B C4B . . 117.9(3) ?
O6A N3B O7A . . 121.6(3) ?
O6B N3B O7B . . 119.2(6) ?
O6B N3B C6B . . 126.3(5) ?
O6A N3B C6B . . 117.5(3) ?
O7A N3B C6B . . 119.2(3) ?
O7B N3B C6B . . 114.5(5) ?
O1B C1B C2B . . 125.8(2) ?
O1B C1B C6B . . 123.3(2) ?
C2B C1B C6B . . 110.8(2) ?
C3B C2B C1B . . 124.9(2) ?
C3B C2B N1B . . 117.3(2) ?
C1B C2B N1B . . 117.8(2) ?
C2B C3B C4B . . 118.7(2) ?
C2B C3B H3BA . . 120.7 ?
C4B C3B H3BA . . 120.7 ?
C3B C4B C5B . . 121.3(3) ?
C3B C4B N2B . . 119.0(3) ?
C5B C4B N2B . . 119.7(3) ?
C6B C5B C4B . . 118.5(3) ?
C6B C5B H5BA . . 120.7 ?
C4B C5B H5BA . . 120.7 ?
C5B C6B C1B . . 125.7(3) ?
C5B C6B N3B . . 117.9(3) ?
C1B C6B N3B . . 116.4(3) ?

loop_
_geom_bond_atom_site_label_1
_geom_bond_atom_site_label_2
_geom_bond_site_symmetry_2
_geom_bond_distance
_geom_bond_publ_flag
F1 C6 . 1.351(3) ?
F2 C8 . 1.348(3) ?
O1 C17 . 1.202(4) ?
O2 C17 . 1.323(4) ?
O2 H2 . 0.8400 ?
O3 C3 . 1.258(3) ?
N1 C1 . 1.343(3) ?
N1 C9 . 1.397(3) ?
N1 C15 . 1.492(3) ?
N2 C7 . 1.381(3) ?
N2 C10 . 1.455(3) ?
N2 C14 . 1.460(3) ?
N3 C13 . 1.490(3) ?
N3 C11 . 1.504(3) ?
N3 H3A . 0.9200 ?
N3 H3B . 0.9200 ?
C1 C2 . 1.351(4) ?
C1 H1A . 0.9500 ?
C2 C3 . 1.422(4) ?
C2 C17 . 1.489(3) ?
C3 C4 . 1.459(3) ?
C4 C5 . 1.400(4) ?
C4 C9 . 1.405(3) ?
C5 C6 . 1.350(4) ?
C5 H5A . 0.9500 ?
C6 C7 . 1.407(4) ?
C7 C8 . 1.392(3) ?
C8 C9 . 1.405(3) ?
C10 C11 . 1.503(4) ?
C10 H10A . 0.9900 ?
C10 H10B . 0.9900 ?
C11 C12 . 1.493(4) ?
C11 H11A . 1.0000 ?
C12 H12A . 0.9800 ?
C12 H12B . 0.9800 ?
C12 H12C . 0.9800 ?
C13 C14 . 1.485(4) ?
C13 H13A . 0.9900 ?
C13 H13B . 0.9900 ?
C14 H14A . 0.9900 ?
C14 H14B . 0.9900 ?
C15 C16 . 1.499(5) ?
C15 H15A . 0.9900 ?
C15 H15B . 0.9900 ?
C16 H16A . 0.9800 ?
C16 H16B . 0.9800 ?
C16 H16C . 0.9800 ?
O1B C1B . 1.248(3) ?
O2B N1B . 1.221(3) ?
O3B N1B . 1.226(3) ?
O4B N2B . 1.218(4) ?
O5B N2B . 1.227(4) ?
O6A N3B . 1.219(3) ?
O7A N3B . 1.2298(19) ?
O6B N3B . 1.219(5) ?
O7B N3B . 1.234(2) ?
N1B C2B . 1.455(3) ?
N2B C4B . 1.449(4) ?
N3B C6B . 1.451(3) ?
C1B C2B . 1.443(3) ?
C1B C6B . 1.444(4) ?
C2B C3B . 1.370(4) ?
C3B C4B . 1.377(4) ?
C3B H3BA . 0.9500 ?
C4B C5B . 1.388(4) ?
C5B C6B . 1.351(4) ?
C5B H5BA . 0.9500 ?

loop_
_geom_hbond_atom_site_label_D
_geom_hbond_atom_site_label_H
_geom_hbond_atom_site_label_A
_geom_hbond_site_symmetry_A
_geom_hbond_distance_DH
_geom_hbond_distance_HA
_geom_hbond_distance_DA
_geom_hbond_angle_DHA
O2 H2 O3 . 0.84 1.74 2.520(3) 153
N3 H3A O2 1_666 0.92 2.09 2.984(3) 164
N3 H3B O1B . 0.92 1.81 2.714(3) 166
N3 H3B O2B . 0.92 2.52 2.993(3) 113

loop_
_geom_torsion_atom_site_label_1
_geom_torsion_atom_site_label_2
_geom_torsion_atom_site_label_3
_geom_torsion_atom_site_label_4
_geom_torsion_site_symmetry_1
_geom_torsion_site_symmetry_2
_geom_torsion_site_symmetry_3
_geom_torsion_site_symmetry_4
_geom_torsion
_geom_torsion_publ_flag
C9 N1 C1 C2 . . . . 2.6(4) ?
C15 N1 C1 C2 . . . . -178.6(2) ?
N1 C1 C2 C3 . . . . 1.4(4) ?
N1 C1 C2 C17 . . . . -178.7(2) ?
C1 C2 C3 O3 . . . . 178.3(2) ?
C17 C2 C3 O3 . . . . -1.6(4) ?
C1 C2 C3 C4 . . . . -2.2(4) ?
C17 C2 C3 C4 . . . . 177.9(2) ?
O3 C3 C4 C5 . . . . 1.2(4) ?
C2 C3 C4 C5 . . . . -178.3(2) ?
O3 C3 C4 C9 . . . . 178.6(2) ?
C2 C3 C4 C9 . . . . -0.9(3) ?
C9 C4 C5 C6 . . . . -0.3(4) ?
C3 C4 C5 C6 . . . . 177.1(2) ?
C4 C5 C6 F1 . . . . 176.3(2) ?
C4 C5 C6 C7 . . . . -3.2(4) ?
C10 N2 C7 C8 . . . . -129.4(3) ?
C14 N2 C7 C8 . . . . 30.8(4) ?
C10 N2 C7 C6 . . . . 52.8(4) ?
C14 N2 C7 C6 . . . . -146.9(3) ?
C5 C6 C7 N2 . . . . 180.0(2) ?
F1 C6 C7 N2 . . . . 0.4(4) ?
C5 C6 C7 C8 . . . . 2.0(4) ?
F1 C6 C7 C8 . . . . -177.5(2) ?
N2 C7 C8 F2 . . . . 8.0(4) ?
C6 C7 C8 F2 . . . . -174.1(2) ?
N2 C7 C8 C9 . . . . -175.2(2) ?
C6 C7 C8 C9 . . . . 2.7(4) ?
C1 N1 C9 C4 . . . . -5.6(3) ?
C15 N1 C9 C4 . . . . 175.7(2) ?
C1 N1 C9 C8 . . . . 171.8(2) ?
C15 N1 C9 C8 . . . . -6.9(4) ?
C5 C4 C9 N1 . . . . -177.8(2) ?
C3 C4 C9 N1 . . . . 4.8(3) ?
C5 C4 C9 C8 . . . . 4.6(3) ?
C3 C4 C9 C8 . . . . -172.8(2) ?
F2 C8 C9 N1 . . . . -6.6(4) ?
C7 C8 C9 N1 . . . . 176.6(2) ?
F2 C8 C9 C4 . . . . 170.8(2) ?
C7 C8 C9 C4 . . . . -5.9(4) ?
C7 N2 C10 C11 . . . . -139.1(3) ?
C14 N2 C10 C11 . . . . 58.8(4) ?
N2 C10 C11 C12 . . . . -178.6(3) ?
N2 C10 C11 N3 . . . . -55.3(3) ?
C13 N3 C11 C12 . . . . -179.5(3) ?
C13 N3 C11 C10 . . . . 55.1(3) ?
C11 N3 C13 C14 . . . . -57.0(3) ?
C7 N2 C14 C13 . . . . 140.2(3) ?
C10 N2 C14 C13 . . . . -57.9(4) ?
N3 C13 C14 N2 . . . . 56.2(3) ?
C1 N1 C15 C16 . . . . -85.8(3) ?
C9 N1 C15 C16 . . . . 92.9(3) ?
C1 C2 C17 O1 . . . . -0.1(4) ?
C3 C2 C17 O1 . . . . 179.8(3) ?
C1 C2 C17 O2 . . . . 179.2(3) ?
C3 C2 C17 O2 . . . . -0.9(4) ?
O1B C1B C2B C3B . . . . 173.3(3) ?
C6B C1B C2B C3B . . . . -3.2(4) ?
O1B C1B C2B N1B . . . . -4.6(4) ?
C6B C1B C2B N1B . . . . 178.8(2) ?
O2B N1B C2B C3B . . . . 142.1(3) ?
O3B N1B C2B C3B . . . . -36.0(3) ?
O2B N1B C2B C1B . . . . -39.8(3) ?
O3B N1B C2B C1B . . . . 142.1(2) ?
C1B C2B C3B C4B . . . . 3.3(4) ?
N1B C2B C3B C4B . . . . -178.8(2) ?
C2B C3B C4B C5B . . . . -1.6(4) ?
C2B C3B C4B N2B . . . . 177.8(2) ?
O4B N2B C4B C3B . . . . 2.6(4) ?
O5B N2B C4B C3B . . . . -177.9(3) ?
O4B N2B C4B C5B . . . . -178.0(3) ?
O5B N2B C4B C5B . . . . 1.6(4) ?
C3B C4B C5B C6B . . . . 0.2(4) ?
N2B C4B C5B C6B . . . . -179.2(3) ?
C4B C5B C6B C1B . . . . -0.4(5) ?
C4B C5B C6B N3B . . . . 179.7(3) ?
O1B C1B C6B C5B . . . . -174.9(3) ?
C2B C1B C6B C5B . . . . 1.8(4) ?
O1B C1B C6B N3B . . . . 5.0(4) ?
C2B C1B C6B N3B . . . . -178.3(2) ?
O6B N3B C6B C5B . . . . 130.8(9) ?
O6A N3B C6B C5B . . . . 65.1(5) ?
O7A N3B C6B C5B . . . . -129.3(4) ?
O7B N3B C6B C5B . . . . -48.8(7) ?
O6B N3B C6B C1B . . . . -49.1(9) ?
O6A N3B C6B C1B . . . . -114.8(4) ?
O7A N3B C6B C1B . . . . 50.8(5) ?
O7B N3B C6B C1B . . . . 131.3(7) ?
